data_7214233
loop_
_publ_author_name
'Liu, Xiaolan'
'Wang, Xin'
'Gao, Ting'
'Xu, Yan'
'Shen, Xuan'
'Zhu, Dunru'

_publ_section_title
;
 Three 3D lanthanide--organic frameworks with sra topology: syntheses,
 structures, luminescence and magnetic properties
;
_journal_issue 13
_journal_name_full CrystEngComm
_journal_page_first 2779
_journal_paper_doi 10.1039/c3ce42553c
_journal_volume 16
_journal_year 2014
_chemical_formula_moiety 'C17 H14 Gd N O7, 2(C3 H7 N O)  '
_chemical_formula_sum 'C23 H28 Gd N3 O9'
_chemical_formula_weight 647.73
_chemical_name_systematic
; 
 ? 
;
_space_group_IT_number 14
_symmetry_cell_setting monoclinic
_symmetry_space_group_name_Hall '-P 2ybc'
_symmetry_space_group_name_H-M 'P 1 21/c 1'
_atom_sites_solution_hydrogens geom
_atom_sites_solution_primary direct
_atom_sites_solution_secondary difmap
_audit_creation_method SHELXL-97
_cell_angle_alpha 90.00
_cell_angle_beta 90.792(2)
_cell_angle_gamma 90.00
_cell_formula_units_Z 4
_cell_length_a 6.4399(7)
_cell_length_b 17.023(2)
_cell_length_c 23.833(3)
_cell_measurement_reflns_used 1131
_cell_measurement_temperature 296(2)
_cell_measurement_theta_max 26.91
_cell_measurement_theta_min 1.49
_cell_volume 2612.5(5)
_computing_cell_refinement 'SAINT (Bruker, 2005)'
_computing_data_collection 'APEX2 (Bruker, 2005)'
_computing_data_reduction SAINT
_computing_molecular_graphics SHELXTL
_computing_publication_material SHELXTL
_computing_structure_refinement 'SHELXL-97 (Sheldrick, 2008)'
_computing_structure_solution 'SHELXS-97 (Sheldrick, 2008)'
_diffrn_ambient_temperature 296(2)
_diffrn_measured_fraction_theta_full 1.000
_diffrn_measured_fraction_theta_max 1.000
_diffrn_measurement_device_type 'Bruker Apex2 CCD'
_diffrn_measurement_method '\w scans'
_diffrn_radiation_monochromator graphite
_diffrn_radiation_source 'fine-focus sealed tube'
_diffrn_radiation_type MoK\a
_diffrn_radiation_wavelength 0.71073
_diffrn_reflns_av_R_equivalents 0.1066
_diffrn_reflns_av_sigmaI/netI 0.0986
_diffrn_reflns_limit_h_max 6
_diffrn_reflns_limit_h_min -7
_diffrn_reflns_limit_k_max 20
_diffrn_reflns_limit_k_min -20
_diffrn_reflns_limit_l_max 28
_diffrn_reflns_limit_l_min -28
_diffrn_reflns_number 18427
_diffrn_reflns_theta_full 25.00
_diffrn_reflns_theta_max 25.00
_diffrn_reflns_theta_min 1.47
_exptl_absorpt_coefficient_mu 2.593
_exptl_absorpt_correction_T_max 0.7815
_exptl_absorpt_correction_T_min 0.5750
_exptl_absorpt_correction_type multi-scan
_exptl_absorpt_process_details '(SADABS; Sheldrick, 2003)'
_exptl_crystal_colour 'pale yellow '
_exptl_crystal_density_diffrn 1.647
_exptl_crystal_density_method 'not measured'
_exptl_crystal_description 'block '
_exptl_crystal_F_000 1292
_exptl_crystal_size_max 0.24
_exptl_crystal_size_mid 0.16
_exptl_crystal_size_min 0.10
_refine_diff_density_max 1.824
_refine_diff_density_min -1.831
_refine_diff_density_rms 0.196
_refine_ls_extinction_method none
_refine_ls_goodness_of_fit_ref 1.012
_refine_ls_hydrogen_treatment constr
_refine_ls_matrix_type full
_refine_ls_number_parameters 325
_refine_ls_number_reflns 4618
_refine_ls_number_restraints 158
_refine_ls_restrained_S_all 1.030
_refine_ls_R_factor_all 0.0925
_refine_ls_R_factor_gt 0.0564
_refine_ls_shift/su_max 0.001
_refine_ls_shift/su_mean 0.000
_refine_ls_structure_factor_coef Fsqd
_refine_ls_weighting_details 'calc w=1/[\s^2^(Fo^2^)+(0.0800P)^2^+0.0000P] where P=(Fo^2^+2Fc^2^)/3'
_refine_ls_weighting_scheme calc
_refine_ls_wR_factor_gt 0.1395
_refine_ls_wR_factor_ref 0.1526
_reflns_number_gt 3159
_reflns_number_total 4618
_reflns_threshold_expression >2sigma(I)
_cod_data_source_file c3ce42553c2.cif
_cod_data_source_block gt-gd
_cod_depositor_comments
;
The following automatic conversions were performed:

'_symmetry_cell_setting' value 'Monoclinic ' changed to 'monoclinic'
according to
/usr/data/users/saulius/crontab/automatic-downloads/current/RSC/lib/dictionaries/cif_core.dic
dictionary named 'cif_core.dic' version 2.4.2 from 2011-04-26.

Automatic conversion script
Id: cif_fix_values 2281 2013-09-26 08:29:07Z andrius 
;
_cod_original_cell_volume 2612.4(5)
_cod_original_sg_symbol_Hall '-P 2ybc   '
_cod_original_sg_symbol_H-M 'P 21/c '
_cod_database_code 7214233

loop_
_symmetry_equiv_pos_as_xyz
'x, y, z'
'-x, y+1/2, -z+1/2'
'-x, -y, -z'
'x, -y-1/2, z-1/2'

loop_
_atom_site_label
_atom_site_type_symbol
_atom_site_fract_x
_atom_site_fract_y
_atom_site_fract_z
_atom_site_U_iso_or_equiv
_atom_site_adp_type
_atom_site_occupancy
_atom_site_symmetry_multiplicity
_atom_site_calc_flag
_atom_site_refinement_flags
Gd1 Gd 1.26297(6) 0.06312(2) 0.022158(16) 0.01676(13) Uani 1 1 d .
C1 C 1.2329(17) -0.0612(6) -0.0677(5) 0.0392(16) Uani 1 1 d U
C2 C 1.2705(15) -0.1075(6) -0.1167(4) 0.0290(17) Uani 1 1 d U
C3 C 1.4661(15) -0.1457(6) -0.1263(4) 0.030(2) Uani 1 1 d .
C4 C 1.4844(14) -0.1894(6) -0.1755(4) 0.035(3) Uani 1 1 d .
H4A H 1.6123 -0.2121 -0.1833 0.043 Uiso 1 1 calc R
C5 C 1.3228(16) -0.2009(6) -0.2134(4) 0.038(3) Uani 1 1 d .
C6 C 1.1329(16) -0.1630(6) -0.2030(4) 0.041(2) Uani 1 1 d U
H6A H 1.0220 -0.1693 -0.2280 0.049 Uiso 1 1 calc R
C7 C 1.1104(16) -0.1176(6) -0.1569(4) 0.035(3) Uani 1 1 d .
H7A H 0.9845 -0.0921 -0.1515 0.043 Uiso 1 1 calc R
C8 C 1.3557(15) -0.2515(7) -0.2637(4) 0.039(3) Uani 1 1 d .
C9 C 1.1948(17) -0.2983(6) -0.2833(4) 0.041(2) Uani 1 1 d U
H9A H 1.0666 -0.2970 -0.2658 0.049 Uiso 1 1 calc R
C10 C 1.2248(16) -0.3475(6) -0.3291(4) 0.039(3) Uani 1 1 d .
C11 C 1.4111(14) -0.3495(6) -0.3568(4) 0.028(2) Uani 1 1 d .
C12 C 1.5715(15) -0.3017(6) -0.3372(4) 0.036(2) Uani 1 1 d U
H12A H 1.6994 -0.3027 -0.3549 0.043 Uiso 1 1 calc R
C13 C 1.5415(17) -0.2517(6) -0.2911(4) 0.042(2) Uani 1 1 d U
H13A H 1.6482 -0.2187 -0.2790 0.051 Uiso 1 1 calc R
C14 C 1.4468(14) -0.4004(6) -0.4067(4) 0.027(2) Uani 1 1 d .
C15 C 1.025(2) 0.2190(9) -0.0339(7) 0.089(5) Uani 1 1 d U
H15A H 1.1353 0.2223 -0.0587 0.107 Uiso 1 1 calc R
C16 C 0.889(2) 0.3329(7) -0.0835(5) 0.073(2) Uani 1 1 d DU
H16A H 1.0197 0.3293 -0.1021 0.109 Uiso 1 1 calc R
H16B H 0.8764 0.3838 -0.0664 0.109 Uiso 1 1 calc R
H16C H 0.7779 0.3256 -0.1103 0.109 Uiso 1 1 calc R
C17 C 0.693(2) 0.2669(8) -0.0061(6) 0.071(2) Uani 1 1 d U
H17A H 0.7098 0.2262 0.0215 0.106 Uiso 1 1 calc R
H17B H 0.5751 0.2551 -0.0298 0.106 Uiso 1 1 calc R
H17C H 0.6711 0.3163 0.0124 0.106 Uiso 1 1 calc R
C18 C 1.453(4) -0.022(2) -0.3453(9) 0.380(16) Uani 1 1 d DU
H18A H 1.3259 -0.0093 -0.3619 0.456 Uiso 1 1 calc R
C19 C 1.718(4) -0.0324(19) -0.2716(11) 0.300(6) Uani 1 1 d DU
H19A H 1.7917 -0.0553 -0.3023 0.450 Uiso 1 1 calc R
H19B H 1.7039 -0.0706 -0.2423 0.450 Uiso 1 1 calc R
H19C H 1.7934 0.0122 -0.2576 0.450 Uiso 1 1 calc R
C20 C 1.360(5) 0.033(2) -0.2557(12) 0.358(6) Uani 1 1 d DU
H20A H 1.2365 0.0432 -0.2773 0.537 Uiso 1 1 calc R
H20B H 1.4182 0.0814 -0.2423 0.537 Uiso 1 1 calc R
H20C H 1.3271 -0.0001 -0.2243 0.537 Uiso 1 1 calc R
C21 C -0.015(5) 0.4447(15) 0.063(2) 0.462(18) Uani 1 1 d DU
H21A H 0.0653 0.4730 0.0361 0.693 Uiso 1 1 calc R
H21B H -0.0294 0.4760 0.0963 0.693 Uiso 1 1 calc R
H21C H -0.1494 0.4331 0.0475 0.693 Uiso 1 1 calc R
C22 C -0.037(6) 0.322(2) 0.115(2) 0.586(19) Uani 1 1 d DU
H22A H 0.0456 0.2798 0.1301 0.879 Uiso 1 1 calc R
H22B H -0.1508 0.2999 0.0932 0.879 Uiso 1 1 calc R
H22C H -0.0901 0.3533 0.1445 0.879 Uiso 1 1 calc R
C23 C 0.271(5) 0.356(2) 0.050(2) 0.549(19) Uani 1 1 d DU
H23A H 0.3474 0.3095 0.0507 0.659 Uiso 1 1 calc R
N1 N 0.877(2) 0.2715(7) -0.0397(5) 0.081(4) Uani 1 1 d DU
N2 N 1.512(3) -0.0075(15) -0.2910(10) 0.228(9) Uani 1 1 d DU
N3 N 0.092(5) 0.371(2) 0.0776(17) 0.443(6) Uani 1 1 d DU
O1 O 1.0609(9) -0.0251(4) -0.0597(2) 0.0226(14) Uani 1 1 d .
O2 O 1.3755(9) -0.0509(3) -0.0303(2) 0.0228(14) Uani 1 1 d .
O3 O 1.6029(9) -0.3878(4) -0.4373(2) 0.0292(16) Uani 1 1 d .
O4 O 1.3193(9) -0.4576(4) -0.4136(3) 0.0284(16) Uani 1 1 d .
O5 O 1.6287(9) -0.1389(4) -0.0923(3) 0.0339(17) Uani 1 1 d .
O6 O 1.0577(11) -0.3942(5) -0.3443(3) 0.053(2) Uani 1 1 d U
H6B H 1.0930 -0.4250 -0.3688 0.079 Uiso 1 1 calc R
O7 O 1.0337(11) 0.1664(4) 0.0007(3) 0.048(2) Uani 1 1 d .
O8 O 0.315(11) 0.417(3) 0.022(3) 0.856(19) Uani 1 1 d DU
O9 O 1.601(6) -0.053(4) -0.3680(14) 0.837(14) Uani 1 1 d DU

loop_
_atom_site_aniso_label
_atom_site_aniso_U_11
_atom_site_aniso_U_22
_atom_site_aniso_U_33
_atom_site_aniso_U_23
_atom_site_aniso_U_13
_atom_site_aniso_U_12
Gd1 0.0139(2) 0.0215(2) 0.0149(2) -0.0010(2) 0.00125(15) 0.0011(2)
C1 0.042(3) 0.038(3) 0.038(3) 0.003(3) 0.003(3) -0.001(3)
C2 0.029(3) 0.030(3) 0.028(3) -0.004(2) 0.000(2) -0.001(2)
C3 0.027(5) 0.033(6) 0.031(5) -0.013(4) -0.003(4) -0.004(5)
C4 0.024(5) 0.041(6) 0.041(6) -0.021(5) 0.006(4) 0.008(5)
C5 0.038(6) 0.047(7) 0.028(5) -0.024(5) -0.004(4) 0.003(5)
C6 0.038(3) 0.045(3) 0.039(3) -0.007(3) -0.004(2) 0.002(3)
C7 0.031(6) 0.045(7) 0.030(5) -0.015(5) 0.000(4) 0.005(5)
C8 0.025(6) 0.058(7) 0.033(6) -0.023(5) 0.001(4) 0.002(5)
C9 0.039(3) 0.044(3) 0.039(3) -0.008(3) 0.003(2) 0.000(3)
C10 0.032(6) 0.054(7) 0.029(5) -0.027(5) 0.002(4) -0.006(5)
C11 0.022(5) 0.035(6) 0.025(5) -0.011(4) 0.002(4) -0.002(4)
C12 0.034(3) 0.039(3) 0.036(3) -0.007(2) 0.005(2) 0.000(3)
C13 0.040(3) 0.044(3) 0.041(3) -0.008(3) 0.001(3) -0.003(3)
C14 0.022(5) 0.040(6) 0.020(5) -0.005(4) 0.006(4) 0.005(5)
C15 0.090(6) 0.091(6) 0.087(6) -0.004(5) -0.004(5) 0.012(5)
C16 0.081(4) 0.064(4) 0.073(4) 0.009(4) 0.002(4) 0.001(4)
C17 0.075(4) 0.063(4) 0.074(4) 0.004(4) 0.003(4) 0.004(4)
C18 0.383(18) 0.380(18) 0.377(19) 0.000(10) 0.001(10) -0.003(9)
C19 0.300(6) 0.300(6) 0.300(7) 0.001(3) 0.003(3) -0.001(3)
C20 0.358(6) 0.358(6) 0.358(7) 0.000(3) 0.005(3) 0.000(3)
C21 0.463(19) 0.460(19) 0.46(2) -0.007(10) 0.004(10) 0.006(10)
C22 0.59(2) 0.59(2) 0.58(2) 0.005(10) 0.008(10) -0.003(10)
C23 0.55(2) 0.55(2) 0.55(2) -0.008(10) 0.006(10) 0.003(10)
N1 0.093(6) 0.066(6) 0.083(6) 0.009(5) 0.008(5) 0.016(5)
N2 0.230(10) 0.224(10) 0.230(11) 0.002(6) 0.006(6) -0.002(6)
N3 0.443(6) 0.443(6) 0.442(7) -0.001(3) 0.006(3) -0.001(3)
O1 0.015(3) 0.029(3) 0.024(3) -0.003(3) 0.004(3) 0.002(3)
O2 0.024(3) 0.025(4) 0.019(3) -0.009(3) -0.002(3) 0.001(3)
O3 0.028(4) 0.037(4) 0.023(3) -0.007(3) 0.004(3) -0.001(3)
O4 0.017(3) 0.036(4) 0.033(4) -0.015(3) 0.006(3) -0.009(3)
O5 0.016(3) 0.048(4) 0.038(4) -0.019(3) -0.006(3) 0.013(3)
O6 0.040(4) 0.067(4) 0.051(4) -0.032(4) 0.015(3) -0.006(3)
O7 0.040(4) 0.051(5) 0.053(5) 0.013(4) 0.010(4) 0.017(4)
O8 0.85(2) 0.86(2) 0.86(2) -0.002(10) 0.010(10) 0.006(10)
O9 0.837(15) 0.837(15) 0.837(16) 0.001(7) 0.014(7) -0.002(7)

loop_
_atom_type_symbol
_atom_type_description
_atom_type_scat_dispersion_real
_atom_type_scat_dispersion_imag
_atom_type_scat_source
C C 0.0033 0.0016 'International Tables Vol C Tables 4.2.6.8 and 6.1.1.4'
H H 0.0000 0.0000 'International Tables Vol C Tables 4.2.6.8 and 6.1.1.4'
N N 0.0061 0.0033 'International Tables Vol C Tables 4.2.6.8 and 6.1.1.4'
O O 0.0106 0.0060 'International Tables Vol C Tables 4.2.6.8 and 6.1.1.4'
Gd Gd -0.1653 3.9035 'International Tables Vol C Tables 4.2.6.8 and 6.1.1.4'

loop_
_geom_angle_atom_site_label_1
_geom_angle_atom_site_label_2
_geom_angle_atom_site_label_3
_geom_angle
_geom_angle_site_symmetry_1
_geom_angle_site_symmetry_3
O5 Gd1 O2 71.8(2) 3_855 3_855
O5 Gd1 O7 85.4(2) 3_855 .
O2 Gd1 O7 134.9(2) 3_855 .
O5 Gd1 O3 109.0(2) 3_855 2_854
O2 Gd1 O3 74.2(2) 3_855 2_854
O7 Gd1 O3 77.6(2) . 2_854
O5 Gd1 O1 98.2(2) 3_855 3_755
O2 Gd1 O1 145.4(2) 3_855 3_755
O7 Gd1 O1 74.5(2) . 3_755
O3 Gd1 O1 138.9(2) 2_854 3_755
O5 Gd1 O4 84.9(2) 3_855 4_556
O2 Gd1 O4 74.8(2) 3_855 4_556
O7 Gd1 O4 142.5(2) . 4_556
O3 Gd1 O4 139.6(2) 2_854 4_556
O1 Gd1 O4 71.3(2) 3_755 4_556
O5 Gd1 O2 139.6(2) 3_855 .
O2 Gd1 O2 70.6(2) 3_855 .
O7 Gd1 O2 132.7(2) . .
O3 Gd1 O2 74.1(2) 2_854 .
O1 Gd1 O2 104.3(2) 3_755 .
O4 Gd1 O2 71.6(2) 4_556 .
O5 Gd1 O1 170.35(19) 3_855 .
O2 Gd1 O1 117.78(18) 3_855 .
O7 Gd1 O1 88.0(2) . .
O3 Gd1 O1 76.24(19) 2_854 .
O1 Gd1 O1 73.2(2) 3_755 .
O4 Gd1 O1 96.3(2) 4_556 .
O2 Gd1 O1 49.03(18) . .
O5 Gd1 C1 163.9(3) 3_855 .
O2 Gd1 C1 92.9(3) 3_855 .
O7 Gd1 C1 109.7(3) . .
O3 Gd1 C1 70.1(2) 2_854 .
O1 Gd1 C1 91.6(3) 3_755 .
O4 Gd1 C1 86.3(3) 4_556 .
O2 Gd1 C1 24.3(2) . .
O1 Gd1 C1 25.2(2) . .
O5 Gd1 Gd1 106.63(15) 3_855 3_855
O2 Gd1 Gd1 35.98(13) 3_855 3_855
O7 Gd1 Gd1 147.96(18) . 3_855
O3 Gd1 Gd1 70.45(15) 2_854 3_855
O1 Gd1 Gd1 130.49(15) 3_755 3_855
O4 Gd1 Gd1 69.23(14) 4_556 3_855
O2 Gd1 Gd1 34.59(14) . 3_855
O1 Gd1 Gd1 82.65(12) . 3_855
C1 Gd1 Gd1 57.5(2) . 3_855
O1 C1 O2 116.3(9) . .
O1 C1 C2 122.7(9) . .
O2 C1 C2 121.0(9) . .
O1 C1 Gd1 66.8(5) . .
O2 C1 Gd1 51.1(5) . .
C2 C1 Gd1 162.9(7) . .
C7 C2 C1 119.4(9) . .
C7 C2 C3 118.1(8) . .
C1 C2 C3 122.5(9) . .
O5 C3 C4 119.2(8) . .
O5 C3 C2 123.4(8) . .
C4 C3 C2 117.4(8) . .
C5 C4 C3 123.5(9) . .
C5 C4 H4A 118.2 . .
C3 C4 H4A 118.2 . .
C4 C5 C6 117.9(9) . .
C4 C5 C8 119.4(9) . .
C6 C5 C8 122.7(9) . .
C7 C6 C5 120.6(10) . .
C7 C6 H6A 119.7 . .
C5 C6 H6A 119.7 . .
C6 C7 C2 122.5(10) . .
C6 C7 H7A 118.8 . .
C2 C7 H7A 118.8 . .
C13 C8 C9 119.5(9) . .
C13 C8 C5 121.2(9) . .
C9 C8 C5 119.3(9) . .
C8 C9 C10 120.0(10) . .
C8 C9 H9A 120.0 . .
C10 C9 H9A 120.0 . .
C11 C10 O6 122.6(8) . .
C11 C10 C9 121.5(9) . .
O6 C10 C9 115.8(9) . .
C10 C11 C12 118.2(8) . .
C10 C11 C14 122.8(8) . .
C12 C11 C14 119.0(8) . .
C11 C12 C13 120.4(9) . .
C11 C12 H12A 119.8 . .
C13 C12 H12A 119.8 . .
C8 C13 C12 120.3(10) . .
C8 C13 H13A 119.9 . .
C12 C13 H13A 119.9 . .
O3 C14 O4 124.4(8) . .
O3 C14 C11 119.5(9) . .
O4 C14 C11 115.9(8) . .
O7 C15 N1 126.6(16) . .
O7 C15 H15A 116.7 . .
N1 C15 H15A 116.7 . .
N1 C16 H16A 109.5 . .
N1 C16 H16B 109.5 . .
H16A C16 H16B 109.5 . .
N1 C16 H16C 109.5 . .
H16A C16 H16C 109.5 . .
H16B C16 H16C 109.5 . .
N1 C17 H17A 109.5 . .
N1 C17 H17B 109.5 . .
H17A C17 H17B 109.5 . .
N1 C17 H17C 109.5 . .
H17A C17 H17C 109.5 . .
H17B C17 H17C 109.5 . .
O9 C18 N2 106.9(18) . .
O9 C18 H18A 126.5 . .
N2 C18 H18A 126.5 . .
N2 C19 H19A 109.5 . .
N2 C19 H19B 109.5 . .
H19A C19 H19B 109.5 . .
N2 C19 H19C 109.5 . .
H19A C19 H19C 109.5 . .
H19B C19 H19C 109.5 . .
N2 C20 H20A 109.5 . .
N2 C20 H20B 109.5 . .
H20A C20 H20B 109.5 . .
N2 C20 H20C 109.5 . .
H20A C20 H20C 109.5 . .
H20B C20 H20C 109.5 . .
N3 C21 H21A 109.5 . .
N3 C21 H21B 109.5 . .
H21A C21 H21B 109.5 . .
N3 C21 H21C 109.5 . .
H21A C21 H21C 109.5 . .
H21B C21 H21C 109.5 . .
N3 C22 H22A 109.5 . .
N3 C22 H22B 109.5 . .
H22A C22 H22B 109.5 . .
N3 C22 H22C 109.5 . .
H22A C22 H22C 109.5 . .
H22B C22 H22C 109.5 . .
O8 C23 N3 108(4) . .
O8 C23 H23A 126.2 . .
N3 C23 H23A 126.2 . .
C15 N1 C17 120.4(13) . .
C15 N1 C16 120.8(13) . .
C17 N1 C16 118.7(11) . .
C18 N2 C19 119.2(17) . .
C18 N2 C20 116.6(17) . .
C19 N2 C20 124(2) . .
C23 N3 C21 116(2) . .
C23 N3 C22 132(3) . .
C21 N3 C22 110.8(18) . .
C1 O1 Gd1 133.7(6) . 3_755
C1 O1 Gd1 88.0(6) . .
Gd1 O1 Gd1 106.8(2) 3_755 .
C1 O2 Gd1 138.2(6) . 3_855
C1 O2 Gd1 104.6(6) . .
Gd1 O2 Gd1 109.4(2) 3_855 .
C14 O3 Gd1 137.3(6) . 2_844
C14 O4 Gd1 138.2(5) . 4
C3 O5 Gd1 138.8(6) . 3_855
C10 O6 H6B 109.5 . .
C15 O7 Gd1 136.0(9) . .

loop_
_geom_bond_atom_site_label_1
_geom_bond_atom_site_label_2
_geom_bond_distance
_geom_bond_site_symmetry_2
Gd1 O5 2.216(6) 3_855
Gd1 O2 2.343(6) 3_855
Gd1 O7 2.348(7) .
Gd1 O3 2.363(6) 2_854
Gd1 O1 2.371(6) 3_755
Gd1 O4 2.385(6) 4_556
Gd1 O2 2.424(5) .
Gd1 O1 2.773(6) .
Gd1 C1 3.015(11) .
Gd1 Gd1 3.8913(9) 3_855
C1 O1 1.283(12) .
C1 O2 1.283(12) .
C1 C2 1.432(14) .
C2 C7 1.408(13) .
C2 C3 1.438(13) .
C3 O5 1.321(10) .
C3 C4 1.395(12) .
C4 C5 1.382(13) .
C4 H4A 0.9300 .
C5 C6 1.407(14) .
C5 C8 1.493(13) .
C6 C7 1.352(13) .
C6 H6A 0.9300 .
C7 H7A 0.9300 .
C8 C13 1.370(14) .
C8 C9 1.384(14) .
C9 C10 1.390(13) .
C9 H9A 0.9300 .
C10 C11 1.378(13) .
C10 O6 1.382(12) .
C11 C12 1.391(13) .
C11 C14 1.492(12) .
C12 C13 1.406(13) .
C12 H12A 0.9300 .
C13 H13A 0.9300 .
C14 O3 1.268(10) .
C14 O4 1.283(11) .
C15 O7 1.217(16) .
C15 N1 1.315(17) .
C15 H15A 0.9300 .
C16 N1 1.479(13) .
C16 H16A 0.9600 .
C16 H16B 0.9600 .
C16 H16C 0.9600 .
C17 N1 1.443(17) .
C17 H17A 0.9600 .
C17 H17B 0.9600 .
C17 H17C 0.9600 .
C18 O9 1.22(2) .
C18 N2 1.363(17) .
C18 H18A 0.9300 .
C19 N2 1.460(17) .
C19 H19A 0.9600 .
C19 H19B 0.9600 .
C19 H19C 0.9600 .
C20 N2 1.469(18) .
C20 H20A 0.9600 .
C20 H20B 0.9600 .
C20 H20C 0.9600 .
C21 N3 1.474(19) .
C21 H21A 0.9600 .
C21 H21B 0.9600 .
C21 H21C 0.9600 .
C22 N3 1.481(19) .
C22 H22A 0.9600 .
C22 H22B 0.9600 .
C22 H22C 0.9600 .
C23 O8 1.27(2) .
C23 N3 1.363(19) .
C23 H23A 0.9300 .
O1 Gd1 2.371(6) 3_755
O2 Gd1 2.343(6) 3_855
O3 Gd1 2.363(6) 2_844
O4 Gd1 2.385(6) 4
O5 Gd1 2.216(6) 3_855
O6 H6B 0.8200 .
